data_7128619
loop_
_publ_author_name
'Vygranenko, Kateryna V.'
'Poronik, Yevgen M.'
'Wrzosek, Antoni'
'Szewczyk, Adam'
'Gryko, Daniel T.'

_publ_section_title
;
 Red emissive sulfone-rhodols as mitochondrial imaging agents.
;
_journal_issue 63
_journal_name_full 'Chemical communications (Cambridge, England)'
_journal_page_first 7782
_journal_page_last 7785
_journal_paper_doi 10.1039/d1cc02687a
_journal_volume 57
_journal_year 2021
_chemical_formula_sum 'C28 H24 N4 O3'
_chemical_formula_weight 464.51
_space_group_crystal_system monoclinic
_space_group_IT_number 13
_space_group_name_Hall '-P 2yc'
_space_group_name_H-M_alt 'P 1 2/c 1'
_atom_sites_solution_hydrogens mixed
_audit_block_doi 10.5517/ccdc.csd.cc24lg07
_audit_update_record
;
2020-02-13 deposited with the CCDC.	2021-07-06 downloaded from the CCDC.
;
_cell_angle_alpha 90
_cell_angle_beta 104.5332(19)
_cell_angle_gamma 90
_cell_formula_units_Z 8
_cell_length_a 24.7464(9)
_cell_length_b 8.0186(3)
_cell_length_c 23.0495(9)
_cell_measurement_reflns_used 9959
_cell_measurement_temperature 130.0(5)
_cell_measurement_theta_max 58.9708
_cell_measurement_theta_min 3.6904
_cell_volume 4427.4(3)
_computing_cell_refinement 'SAINT V8.40A (Bruker Nano, Inc., 2019)'
_computing_data_collection 'APEX3 V2019 (Bruker Nano, Inc., 2019)'
_computing_data_reduction 'SAINT V8.40A (Bruker Nano, Inc., 2019)'
_computing_molecular_graphics ' '
_computing_publication_material 'APEX3 V2019 (Bruker Nano, Inc., 2019)'
_computing_structure_refinement 'SHELXL-2018/3 (Sheldrick, 2015)'
_computing_structure_solution 'SHELXS-2013/1 (Sheldrick, 2015)'
_diffrn_ambient_temperature 130.0(5)
_diffrn_detector_area_resol_mean 7.3910
_diffrn_measured_fraction_theta_full 0.998
_diffrn_measured_fraction_theta_max 0.998
_diffrn_measurement_device_type 'Bruker D8 VENTURE'
_diffrn_measurement_method '\o and \f scans'
_diffrn_radiation_monochromator mirror
_diffrn_radiation_type CuK\a
_diffrn_radiation_wavelength 1.54178
_diffrn_reflns_av_R_equivalents 0.0835
_diffrn_reflns_av_unetI/netI 0.0478
_diffrn_reflns_limit_h_max 27
_diffrn_reflns_limit_h_min -27
_diffrn_reflns_limit_k_max 8
_diffrn_reflns_limit_k_min -8
_diffrn_reflns_limit_l_max 25
_diffrn_reflns_limit_l_min -25
_diffrn_reflns_number 38240
_diffrn_reflns_theta_full 58.05
_diffrn_reflns_theta_max 58.05
_diffrn_reflns_theta_min 3.69
_diffrn_source 'INCOATEC I\mS micro--focus source'
_exptl_absorpt_coefficient_mu 0.748
_exptl_absorpt_correction_T_max 0.95
_exptl_absorpt_correction_T_min 0.55
_exptl_absorpt_correction_type multi-scan
_exptl_absorpt_process_details
;
SADABS-2016/2 - Bruker AXS area detector scaling and absorption correction
;
_exptl_crystal_colour brown
_exptl_crystal_density_diffrn 1.394
_exptl_crystal_density_method 'not measured'
_exptl_crystal_description plate
_exptl_crystal_F_000 1952
_exptl_crystal_size_max 0.324
_exptl_crystal_size_mid 0.195
_exptl_crystal_size_min 0.062
_refine_diff_density_max 0.496
_refine_diff_density_min -0.295
_refine_ls_extinction_method none
_refine_ls_goodness_of_fit_ref 1.214
_refine_ls_hydrogen_treatment mixed
_refine_ls_matrix_type full
_refine_ls_number_parameters 679
_refine_ls_number_reflns 6171
_refine_ls_number_restraints 50
_refine_ls_restrained_S_all 1.214
_refine_ls_R_factor_all 0.1245
_refine_ls_R_factor_gt 0.0977
_refine_ls_shift/su_max 0.000
_refine_ls_shift/su_mean 0.000
_refine_ls_structure_factor_coef Fsqd
_refine_ls_weighting_details 'w=1/[\s^2^(Fo^2^)+(0.2000P)^2^] where P=(Fo^2^+2Fc^2^)/3'
_refine_ls_weighting_scheme calc
_refine_ls_wR_factor_gt 0.2932
_refine_ls_wR_factor_ref 0.3189
_reflns_number_gt 4308
_reflns_number_total 6171
_reflns_threshold_expression 'I > 2\s(I)'
_cod_data_source_file d1cc02687a2.cif
_cod_data_source_block DC7
_cod_depositor_comments
;
The following automatic conversions were performed:

data item '_exptl_absorpt_correction_type' value 'Multi-Scan' was
changed to 'multi-scan' in accordance with the
/home/data/users/saulius/crontab/automatic-downloads/rss-feeds/RSC/lib/dictionaries/cif_core.dic
dictionary named 'cif_core.dic' version 2.4.2 last updated on
2011-04-26.

Automatic conversion script
Id: cif_fix_values 7556 2019-12-06 15:28:31Z antanas 

 Adding full bibliography for 7128619.cif.
;
_cod_database_code 7128619

loop_
_space_group_symop_operation_xyz
'x, y, z'
'-x, y, -z+1/2'
'-x, -y, -z'
'x, -y, z-1/2'

loop_
_atom_site_type_symbol
_atom_site_label
_atom_site_fract_x
_atom_site_fract_y
_atom_site_fract_z
_atom_site_U_iso_or_equiv
_atom_site_adp_type
_atom_site_calc_flag
_atom_site_refinement_flags_adp
_atom_site_refinement_flags_occupancy
_atom_site_refinement_flags_posn
_atom_site_occupancy
_atom_site_disorder_assembly
_atom_site_disorder_group
C C1A 0.35291(17) -0.3007(6) 0.5354(2) 0.0584(12) Uani d . . . 1.0 . .
C C2A 0.40651(18) -0.3210(6) 0.5316(2) 0.0622(12) Uani d . . . 1.0 . .
H H2A 0.417307 -0.277471 0.497832 0.075 Uiso calc U . R 1.0 . .
C C3A 0.44698(18) -0.4061(6) 0.5771(2) 0.0629(12) Uani d . . . 1.0 . .
C C4A 0.50251(19) -0.4234(7) 0.5734(2) 0.0718(14) Uani d . . . 1.0 . .
H H4A 0.513674 -0.375406 0.540549 0.086 Uiso calc U . R 1.0 . .
C C5A 0.5408(2) -0.5085(7) 0.6166(2) 0.0751(15) Uani d . . . 1.0 . .
H H5A 0.578177 -0.519706 0.613411 0.09 Uiso calc U . R 1.0 . .
C C6A 0.5251(2) -0.5771(8) 0.6641(3) 0.0829(16) Uani d . . . 1.0 . .
H H6A 0.552027 -0.635614 0.693747 0.1 Uiso calc U . R 1.0 . .
C C7A 0.4712(2) -0.5637(8) 0.6701(2) 0.0808(16) Uani d . . . 1.0 . .
H H7A 0.460684 -0.614165 0.702932 0.097 Uiso calc U . R 1.0 . .
C C8A 0.43223(18) -0.4732(6) 0.6264(2) 0.0642(13) Uani d . . . 1.0 . .
N N9A 0.37690(15) -0.4539(5) 0.62980(18) 0.0664(11) Uani d . . . 1.0 . .
C C10A 0.3504(2) -0.5046(8) 0.6725(3) 0.0828(16) Uani d . . . 1.0 . .
H H10A 0.36627 -0.565652 0.708046 0.099 Uiso calc U . R 1.0 . .
C C11A 0.2966(2) -0.4494(8) 0.6537(3) 0.0852(17) Uani d . . . 1.0 . .
H H11A 0.268552 -0.467858 0.674579 0.102 Uiso calc U . R 1.0 . .
N N12A 0.28840(16) -0.3635(5) 0.6005(2) 0.0725(12) Uani d . . . 1.0 . .
C C13A 0.33751(18) -0.3667(6) 0.5867(2) 0.0606(12) Uani d . . . 1.0 . .
C C14A 0.31197(17) -0.2151(5) 0.4893(2) 0.0558(11) Uani d . . . 1.0 . .
C C15A 0.31549(17) -0.1435(6) 0.4366(2) 0.0570(11) Uani d . . . 1.0 . .
C C16A 0.35458(19) -0.1076(6) 0.4014(2) 0.0652(13) Uani d . . . 1.0 . .
C C18A 0.26668(18) -0.0046(6) 0.3533(2) 0.0581(12) Uani d . . . 1.0 . .
C C19A 0.26257(17) -0.0768(6) 0.4066(2) 0.0578(12) Uani d . . . 1.0 . .
C C20A 0.22471(18) -0.1085(6) 0.4441(2) 0.0591(12) Uani d . . . 1.0 . .
N N21A 0.25736(15) -0.1953(5) 0.49386(19) 0.0619(10) Uani d . . D 1.0 . .
H H1NA 0.246(2) -0.230(7) 0.531(2) 0.10(2) Uiso d . . D 1.0 . .
O O22A 0.40468(13) -0.1348(5) 0.40877(16) 0.0829(11) Uani d . . . 1.0 . .
N N17A 0.3211(4) -0.0383(11) 0.3473(4) 0.058(2) Uani d U P D 0.677(9) A 1
C C23A 0.3446(3) -0.0264(10) 0.2968(3) 0.070(2) Uani d . P D 0.677(9) A 1
H H23A 0.313643 -0.020474 0.260004 0.084 Uiso calc U P R 0.677(9) A 1
H H23B 0.365757 -0.12985 0.294468 0.084 Uiso calc U P R 0.677(9) A 1
C C24A 0.3822(3) 0.1189(10) 0.2973(4) 0.075(2) Uani d . P D 0.677(9) A 1
H H24A 0.405033 0.135881 0.338736 0.089 Uiso calc U P R 0.677(9) A 1
H H24B 0.359042 0.219912 0.285574 0.089 Uiso calc U P R 0.677(9) A 1
C C25A 0.4216(5) 0.1021(15) 0.2557(5) 0.101(3) Uani d U P D 0.677(9) A 1
H H25A 0.44103 0.209775 0.255381 0.121 Uiso calc U P R 0.677(9) A 1
H H25B 0.450261 0.01748 0.272929 0.121 Uiso calc U P R 0.677(9) A 1
C C26A 0.3953(6) 0.0555(18) 0.1940(5) 0.132(4) Uani d U P D 0.677(9) A 1
H H26A 0.386144 -0.0636 0.192228 0.198 Uiso calc U P R 0.677(9) A 1
H H26B 0.421119 0.078014 0.168905 0.198 Uiso calc U P R 0.677(9) A 1
H H26C 0.361123 0.120635 0.179443 0.198 Uiso calc U P R 0.677(9) A 1
N N17C 0.3250(10) 0.009(2) 0.3551(9) 0.058(4) Uiso d U P D 0.323(9) A 2
C C23C 0.3547(7) 0.100(2) 0.3184(7) 0.068(5) Uiso d . P D 0.323(9) A 2
H H23C 0.391385 0.134925 0.343787 0.082 Uiso calc U P R 0.323(9) A 2
H H23D 0.333357 0.20138 0.302843 0.082 Uiso calc U P R 0.323(9) A 2
C C24C 0.3641(8) -0.002(2) 0.2655(8) 0.091(6) Uiso d . P D 0.323(9) A 2
H H24C 0.327872 -0.035665 0.238534 0.109 Uiso calc U P R 0.323(9) A 2
H H24D 0.385954 -0.103984 0.279916 0.109 Uiso calc U P R 0.323(9) A 2
C C25C 0.3969(11) 0.114(3) 0.2317(13) 0.107(6) Uiso d U P D 0.323(9) A 2
H H25C 0.371164 0.165195 0.196162 0.129 Uiso calc U P R 0.323(9) A 2
H H25D 0.415779 0.204889 0.258459 0.129 Uiso calc U P R 0.323(9) A 2
C C26C 0.4378(12) 0.010(4) 0.2135(15) 0.142(6) Uiso d U P D 0.323(9) A 2
H H26D 0.4633 -0.038432 0.249104 0.214 Uiso calc U P R 0.323(9) A 2
H H26E 0.459175 0.077238 0.191575 0.214 Uiso calc U P R 0.323(9) A 2
H H26F 0.418611 -0.080099 0.187532 0.214 Uiso calc U P R 0.323(9) A 2
O O27A 0.17557(12) -0.0738(4) 0.44053(15) 0.0695(9) Uani d . . . 1.0 . .
C C28A 0.22361(18) 0.0807(6) 0.3087(2) 0.0599(12) Uani d . . . 1.0 . .
C C29A 0.23101(19) 0.1659(6) 0.2585(2) 0.0664(13) Uani d . . . 1.0 . .
H H29A 0.267193 0.171409 0.25151 0.08 Uiso calc U . R 1.0 . .
C C30A 0.1870(2) 0.2423(6) 0.2190(2) 0.0701(13) Uani d . . . 1.0 . .
H H30A 0.193819 0.302628 0.186039 0.084 Uiso calc U . R 1.0 . .
C C31A 0.13360(18) 0.2337(6) 0.2258(2) 0.0627(12) Uani d . . . 1.0 . .
C C32A 0.12456(19) 0.1482(7) 0.2746(2) 0.0731(14) Uani d . . . 1.0 . .
H H32A 0.087946 0.141667 0.280419 0.088 Uiso calc U . R 1.0 . .
C C33A 0.16815(19) 0.0725(7) 0.3148(2) 0.0751(15) Uani d . . . 1.0 . .
H H33A 0.160867 0.012842 0.3476 0.09 Uiso calc U . R 1.0 . .
O O34A 0.09342(13) 0.3132(4) 0.18374(15) 0.0733(10) Uani d . . . 1.0 . .
C C35A 0.03850(19) 0.3216(7) 0.1932(2) 0.0755(14) Uani d . . . 1.0 . .
H H35A 0.023272 0.208704 0.192862 0.113 Uiso calc U . R 1.0 . .
H H35B 0.014382 0.387704 0.161185 0.113 Uiso calc U . R 1.0 . .
H H35C 0.040243 0.374204 0.231997 0.113 Uiso calc U . R 1.0 . .
C C1B 0.14987(18) 0.7525(6) 0.2117(2) 0.0598(12) Uani d . . . 1.0 . .
C C2B 0.09409(19) 0.7482(6) 0.2095(2) 0.0663(13) Uani d . . . 1.0 . .
H H2B 0.082073 0.686995 0.239262 0.08 Uiso calc U . R 1.0 . .
C C3B 0.05364(19) 0.8315(6) 0.1646(2) 0.0647(12) Uani d . . . 1.0 . .
C C4B -0.00391(19) 0.8207(7) 0.1619(2) 0.0733(14) Uani d . . . 1.0 . .
H H4B -0.016264 0.754166 0.19014 0.088 Uiso calc U . R 1.0 . .
C C5B -0.0422(2) 0.9066(7) 0.1183(3) 0.0793(16) Uani d . . . 1.0 . .
H H5B -0.080896 0.899366 0.116566 0.095 Uiso calc U . R 1.0 . .
C C6B -0.0242(2) 1.0029(7) 0.0772(2) 0.0762(15) Uani d . . . 1.0 . .
H H6B -0.051014 1.061357 0.047371 0.091 Uiso calc U . R 1.0 . .
C C7B 0.0312(2) 1.0167(7) 0.0781(2) 0.0725(14) Uani d . . . 1.0 . .
H H7B 0.04267 1.084748 0.049612 0.087 Uiso calc U . R 1.0 . .
C C8B 0.07041(19) 0.9298(6) 0.1212(2) 0.0649(13) Uani d . . . 1.0 . .
N N9B 0.12765(15) 0.9307(5) 0.12306(18) 0.0650(11) Uani d . . . 1.0 . .
C C10B 0.1556(2) 1.0067(6) 0.0856(2) 0.0697(13) Uani d . . . 1.0 . .
H H10B 0.140195 1.075714 0.052005 0.084 Uiso calc U . R 1.0 . .
C C11B 0.2100(2) 0.9618(7) 0.1070(2) 0.0742(14) Uani d . . . 1.0 . .
H H11B 0.239123 0.996102 0.089573 0.089 Uiso calc U . R 1.0 . .
N N12B 0.21791(16) 0.8615(5) 0.15644(19) 0.0702(11) Uani d . . . 1.0 . .
H H1NB 0.2597(18) 0.732(5) 0.2284(18) 0.062(13) Uiso d . . D 1.0 . .
C C13B 0.16713(19) 0.8431(6) 0.1655(2) 0.0618(12) Uani d . . . 1.0 . .
C C14B 0.19089(17) 0.6712(6) 0.2586(2) 0.0598(12) Uani d . . . 1.0 . .
C C15B 0.18505(17) 0.5879(6) 0.3094(2) 0.0618(12) Uani d . . . 1.0 . .
C C16B 0.14417(18) 0.5332(6) 0.3401(2) 0.0628(12) Uani d . . . 1.0 . .
N N17B 0.17557(15) 0.4507(5) 0.39174(18) 0.0614(10) Uani d . . . 1.0 . .
C C18B 0.23276(18) 0.4480(6) 0.3937(2) 0.0581(12) Uani d . . . 1.0 . .
C C19B 0.23825(17) 0.5322(6) 0.3423(2) 0.0594(12) Uani d . . . 1.0 . .
C C20B 0.27943(18) 0.5816(6) 0.3097(2) 0.0638(12) Uani d . . . 1.0 . .
N N21B 0.24664(15) 0.6670(5) 0.25923(18) 0.0629(10) Uani d . . D 1.0 . .
O O22B 0.09314(12) 0.5440(4) 0.32818(15) 0.0710(10) Uani d . . . 1.0 . .
C C23B 0.14483(19) 0.3690(6) 0.4296(2) 0.0660(13) Uani d . P D 0.77(3) B 1
H H23E 0.166616 0.272308 0.449559 0.079 Uiso calc U P R 0.77(3) B 1
H H23F 0.109084 0.326536 0.404249 0.079 Uiso calc U P R 0.77(3) B 1
C C24B 0.1330(8) 0.4830(17) 0.4762(9) 0.077(3) Uani d U P D 0.77(3) B 1
H H24E 0.112914 0.58254 0.456226 0.092 Uiso calc U P R 0.77(3) B 1
H H24F 0.168792 0.521026 0.502685 0.092 Uiso calc U P R 0.77(3) B 1
C C25B 0.0984(6) 0.4014(13) 0.5139(6) 0.089(3) Uani d U P D 0.77(3) B 1
H H25E 0.063818 0.357326 0.486817 0.107 Uiso calc U P R 0.77(3) B 1
H H25F 0.119599 0.305259 0.535156 0.107 Uiso calc U P R 0.77(3) B 1
C C26B 0.0833(9) 0.5084(12) 0.5574(7) 0.115(6) Uani d . P D 0.77(3) B 1
H H26G 0.116778 0.536933 0.588782 0.173 Uiso calc U P R 0.77(3) B 1
H H26H 0.056626 0.450482 0.57542 0.173 Uiso calc U P R 0.77(3) B 1
H H26I 0.06618 0.61059 0.53775 0.173 Uiso calc U P R 0.77(3) B 1
C C23D 0.14483(19) 0.3690(6) 0.4296(2) 0.0660(13) Uani d . P D 0.23(3) B 2
H H23G 0.168558 0.280037 0.452624 0.079 Uiso calc U P R 0.23(3) B 2
H H23H 0.11145 0.314997 0.403607 0.079 Uiso calc U P R 0.23(3) B 2
C C24D 0.126(3) 0.481(6) 0.472(3) 0.077(6) Uiso d U P D 0.23(3) B 2
H H24G 0.110424 0.584821 0.451747 0.092 Uiso calc U P R 0.23(3) B 2
H H24H 0.158824 0.511658 0.505652 0.092 Uiso calc U P R 0.23(3) B 2
C C25D 0.0831(16) 0.392(4) 0.4969(18) 0.082(5) Uiso d U P D 0.23(3) B 2
H H25G 0.056582 0.336408 0.463067 0.099 Uiso calc U P R 0.23(3) B 2
H H25H 0.102119 0.303384 0.524461 0.099 Uiso calc U P R 0.23(3) B 2
C C26D 0.052(2) 0.490(6) 0.528(3) 0.134(17) Uiso d . P D 0.23(3) B 2
H H26J 0.028783 0.569427 0.499834 0.2 Uiso calc U P R 0.23(3) B 2
H H26K 0.077332 0.55111 0.560181 0.2 Uiso calc U P R 0.23(3) B 2
H H26L 0.027734 0.417556 0.544584 0.2 Uiso calc U P R 0.23(3) B 2
O O27B 0.32953(12) 0.5608(4) 0.31681(16) 0.0723(10) Uani d . . . 1.0 . .
C C28B 0.27554(17) 0.3672(6) 0.4398(2) 0.0586(12) Uani d . . . 1.0 . .
C C29B 0.27091(19) 0.3279(6) 0.4970(2) 0.0681(13) Uani d . . . 1.0 . .
H H29B 0.237764 0.356465 0.508382 0.082 Uiso calc U . R 1.0 . .
C C30B 0.31364(19) 0.2479(6) 0.5377(2) 0.0678(13) Uani d . . . 1.0 . .
H H30B 0.308939 0.217878 0.576013 0.081 Uiso calc U . R 1.0 . .
C C31B 0.36311(19) 0.2114(6) 0.5230(2) 0.0653(13) Uani d . . . 1.0 . .
C C32B 0.36967(19) 0.2536(6) 0.4673(2) 0.0691(13) Uani d . . . 1.0 . .
H H32B 0.403527 0.228497 0.456859 0.083 Uiso calc U . R 1.0 . .
C C33B 0.32670(18) 0.3330(6) 0.4267(2) 0.0668(13) Uani d . . . 1.0 . .
H H33B 0.332039 0.365188 0.388912 0.08 Uiso calc U . R 1.0 . .
O O34B 0.40245(12) 0.1298(4) 0.56587(16) 0.0745(10) Uani d . . . 1.0 . .
C C35B 0.45586(19) 0.0979(7) 0.5549(3) 0.0795(15) Uani d . . . 1.0 . .
H H35D 0.450952 0.038847 0.516725 0.119 Uiso calc U . R 1.0 . .
H H35E 0.478137 0.02925 0.587383 0.119 Uiso calc U . R 1.0 . .
H H35F 0.475102 0.203909 0.553119 0.119 Uiso calc U . R 1.0 . .

loop_
_atom_site_aniso_label
_atom_site_aniso_U_11
_atom_site_aniso_U_22
_atom_site_aniso_U_33
_atom_site_aniso_U_12
_atom_site_aniso_U_13
_atom_site_aniso_U_23
C1A 0.046(2) 0.050(3) 0.078(3) 0.002(2) 0.014(2) -0.006(2)
C2A 0.055(3) 0.057(3) 0.072(3) -0.002(2) 0.010(2) 0.002(2)
C3A 0.048(2) 0.066(3) 0.074(3) 0.004(2) 0.015(2) -0.005(2)
C4A 0.054(3) 0.075(3) 0.080(3) 0.002(2) 0.005(2) 0.005(3)
C5A 0.054(3) 0.084(4) 0.087(4) 0.010(3) 0.016(3) -0.001(3)
C6A 0.060(3) 0.107(5) 0.077(4) 0.013(3) 0.007(3) 0.010(3)
C7A 0.063(3) 0.100(4) 0.078(3) 0.017(3) 0.016(3) 0.011(3)
C8A 0.049(3) 0.073(3) 0.071(3) 0.005(2) 0.015(2) 0.000(3)
N9A 0.055(2) 0.071(3) 0.073(3) 0.0136(19) 0.017(2) 0.010(2)
C10A 0.076(3) 0.089(4) 0.092(4) 0.016(3) 0.038(3) 0.026(3)
C11A 0.066(3) 0.100(4) 0.099(4) 0.023(3) 0.036(3) 0.033(4)
N12A 0.065(2) 0.069(3) 0.090(3) 0.015(2) 0.031(2) 0.016(2)
C13A 0.055(3) 0.054(3) 0.075(3) 0.007(2) 0.019(2) 0.002(2)
C14A 0.047(2) 0.046(2) 0.073(3) -0.001(2) 0.014(2) -0.002(2)
C15A 0.048(2) 0.054(3) 0.069(3) 0.002(2) 0.015(2) -0.005(2)
C16A 0.054(3) 0.067(3) 0.075(3) 0.007(2) 0.015(2) 0.003(3)
C18A 0.050(2) 0.058(3) 0.067(3) 0.005(2) 0.015(2) -0.004(2)
C19A 0.047(2) 0.054(3) 0.071(3) 0.003(2) 0.014(2) -0.004(2)
C20A 0.048(2) 0.051(3) 0.078(3) 0.007(2) 0.016(2) 0.002(2)
N21A 0.0447(19) 0.060(2) 0.081(3) 0.0045(18) 0.0152(19) 0.001(2)
O22A 0.0472(18) 0.111(3) 0.092(2) 0.0172(18) 0.0217(17) 0.025(2)
N17A 0.042(3) 0.057(5) 0.074(4) 0.006(3) 0.013(3) -0.006(4)
C23A 0.055(4) 0.089(6) 0.070(5) 0.008(4) 0.023(4) 0.003(4)
C24A 0.063(4) 0.080(6) 0.083(5) 0.009(4) 0.023(4) 0.015(4)
C25A 0.105(7) 0.092(6) 0.112(7) -0.004(5) 0.037(6) 0.009(5)
C26A 0.152(8) 0.124(7) 0.115(7) 0.001(7) 0.025(7) -0.008(6)
O27A 0.0506(18) 0.071(2) 0.088(2) 0.0050(15) 0.0191(16) 0.0080(18)
C28A 0.053(3) 0.054(3) 0.072(3) 0.002(2) 0.014(2) -0.006(2)
C29A 0.054(3) 0.057(3) 0.089(3) 0.002(2) 0.020(2) -0.001(3)
C30A 0.060(3) 0.068(3) 0.081(3) 0.010(2) 0.014(2) 0.011(3)
C31A 0.052(3) 0.059(3) 0.075(3) 0.010(2) 0.012(2) 0.005(2)
C32A 0.051(3) 0.085(4) 0.084(3) 0.010(3) 0.018(2) 0.010(3)
C33A 0.060(3) 0.090(4) 0.076(3) 0.014(3) 0.018(2) 0.013(3)
O34A 0.0563(19) 0.077(2) 0.082(2) 0.0091(17) 0.0093(16) 0.0085(18)
C35A 0.053(3) 0.083(4) 0.087(4) 0.008(3) 0.012(2) 0.002(3)
C1B 0.054(3) 0.055(3) 0.066(3) 0.004(2) 0.007(2) -0.006(2)
C2B 0.057(3) 0.065(3) 0.074(3) -0.003(2) 0.011(2) 0.002(2)
C3B 0.059(3) 0.057(3) 0.075(3) 0.001(2) 0.011(2) -0.002(2)
C4B 0.053(3) 0.078(3) 0.085(3) -0.003(2) 0.011(2) 0.001(3)
C5B 0.047(3) 0.091(4) 0.094(4) 0.004(3) 0.007(3) 0.001(3)
C6B 0.064(3) 0.081(4) 0.077(3) 0.010(3) 0.005(3) 0.001(3)
C7B 0.068(3) 0.073(3) 0.072(3) 0.009(3) 0.009(3) 0.004(3)
C8B 0.054(3) 0.066(3) 0.069(3) 0.004(2) 0.006(2) -0.008(3)
N9B 0.057(2) 0.063(2) 0.073(3) 0.0049(19) 0.013(2) 0.004(2)
C10B 0.068(3) 0.063(3) 0.080(3) 0.007(2) 0.023(3) 0.006(3)
C11B 0.071(3) 0.068(3) 0.088(4) 0.003(3) 0.030(3) 0.006(3)
N12B 0.064(2) 0.065(3) 0.084(3) 0.003(2) 0.024(2) 0.002(2)
C13B 0.054(3) 0.061(3) 0.071(3) 0.004(2) 0.017(2) -0.004(2)
C14B 0.049(2) 0.059(3) 0.071(3) -0.001(2) 0.014(2) -0.005(2)
C15B 0.044(2) 0.058(3) 0.082(3) 0.002(2) 0.012(2) -0.002(2)
C16B 0.053(3) 0.054(3) 0.079(3) 0.001(2) 0.012(2) 0.000(2)
N17B 0.050(2) 0.054(2) 0.080(3) 0.0000(17) 0.0158(19) 0.0057(19)
C18B 0.052(2) 0.051(3) 0.072(3) -0.001(2) 0.015(2) -0.005(2)
C19B 0.046(2) 0.054(3) 0.077(3) 0.002(2) 0.012(2) -0.003(2)
C20B 0.050(3) 0.055(3) 0.085(3) 0.002(2) 0.014(2) -0.002(2)
N21B 0.051(2) 0.063(2) 0.074(3) 0.0011(18) 0.0143(19) 0.002(2)
O22B 0.0480(18) 0.074(2) 0.089(2) 0.0030(16) 0.0139(16) 0.0070(18)
C23B 0.055(3) 0.060(3) 0.084(3) 0.004(2) 0.020(2) 0.010(3)
C24B 0.070(6) 0.075(4) 0.088(5) 0.007(4) 0.024(5) 0.015(4)
C25B 0.090(5) 0.090(4) 0.093(5) 0.005(3) 0.031(4) 0.007(3)
C26B 0.179(13) 0.085(6) 0.109(9) -0.019(7) 0.087(10) -0.016(6)
C23D 0.055(3) 0.060(3) 0.084(3) 0.004(2) 0.020(2) 0.010(3)
O27B 0.0478(18) 0.081(2) 0.089(2) 0.0112(16) 0.0180(16) 0.0074(19)
C28B 0.050(2) 0.047(2) 0.078(3) -0.002(2) 0.014(2) -0.002(2)
C29B 0.052(3) 0.067(3) 0.084(3) 0.002(2) 0.015(2) 0.002(3)
C30B 0.054(3) 0.067(3) 0.080(3) 0.000(2) 0.013(2) 0.010(3)
C31B 0.053(3) 0.057(3) 0.081(3) 0.000(2) 0.007(2) 0.007(3)
C32B 0.050(3) 0.064(3) 0.090(4) 0.005(2) 0.012(2) 0.009(3)
C33B 0.055(3) 0.063(3) 0.081(3) -0.002(2) 0.016(2) 0.007(3)
O34B 0.0527(18) 0.074(2) 0.093(2) 0.0071(16) 0.0104(17) 0.0116(19)
C35B 0.050(3) 0.078(4) 0.105(4) 0.010(3) 0.010(3) 0.009(3)

loop_
_atom_type_symbol
_atom_type_description
_atom_type_scat_dispersion_real
_atom_type_scat_dispersion_imag
_atom_type_scat_source
C C 0.0181 0.0091 'International Tables Vol C Tables 4.2.6.8 and 6.1.1.4'
H H 0.0000 0.0000 'International Tables Vol C Tables 4.2.6.8 and 6.1.1.4'
N N 0.0311 0.0180 'International Tables Vol C Tables 4.2.6.8 and 6.1.1.4'
O O 0.0492 0.0322 'International Tables Vol C Tables 4.2.6.8 and 6.1.1.4'

loop_
_citation_id
_citation_doi
_citation_year
1 10.1039/D0TC01202E 2020

loop_
_geom_angle_atom_site_label_1
_geom_angle_atom_site_label_2
_geom_angle_atom_site_label_3
_geom_angle_site_symmetry_1
_geom_angle_site_symmetry_3
_geom_angle
_geom_angle_publ_flag
C2A C1A C13A . . 118.3(4) ?
C2A C1A C14A . . 121.7(4) ?
C13A C1A C14A . . 120.0(4) ?
C1A C2A C3A . . 121.6(5) ?
C1A C2A H2A . . 119.2 ?
C3A C2A H2A . . 119.2 ?
C8A C3A C4A . . 118.3(4) ?
C8A C3A C2A . . 120.5(4) ?
C4A C3A C2A . . 121.2(5) ?
C5A C4A C3A . . 120.9(5) ?
C5A C4A H4A . . 119.6 ?
C3A C4A H4A . . 119.6 ?
C6A C5A C4A . . 119.9(5) ?
C6A C5A H5A . . 120.1 ?
C4A C5A H5A . . 120.1 ?
C5A C6A C7A . . 121.7(5) ?
C5A C6A H6A . . 119.1 ?
C7A C6A H6A . . 119.1 ?
C6A C7A C8A . . 118.3(5) ?
C6A C7A H7A . . 120.9 ?
C8A C7A H7A . . 120.9 ?
C3A C8A N9A . . 117.8(4) ?
C3A C8A C7A . . 120.8(4) ?
N9A C8A C7A . . 121.3(4) ?
C10A N9A C13A . . 106.6(4) ?
C10A N9A C8A . . 131.1(4) ?
C13A N9A C8A . . 122.3(4) ?
C11A C10A N9A . . 106.2(5) ?
C11A C10A H10A . . 126.9 ?
N9A C10A H10A . . 126.9 ?
C10A C11A N12A . . 111.1(5) ?
C10A C11A H11A . . 124.5 ?
N12A C11A H11A . . 124.5 ?
C13A N12A C11A . . 105.3(4) ?
N12A C13A N9A . . 110.9(4) ?
N12A C13A C1A . . 129.7(4) ?
N9A C13A C1A . . 119.4(4) ?
C15A C14A N21A . . 107.4(4) ?
C15A C14A C1A . . 131.6(4) ?
N21A C14A C1A . . 121.0(4) ?
C14A C15A C19A . . 109.5(4) ?
C14A C15A C16A . . 141.9(4) ?
C19A C15A C16A . . 108.6(4) ?
O22A C16A N17A . . 122.3(5) ?
O22A C16A C15A . . 133.2(5) ?
N17A C16A C15A . . 104.3(4) ?
O22A C16A N17C . . 121.0(8) ?
C15A C16A N17C . . 104.7(8) ?
C19A C18A N17A . . 106.9(5) ?
C19A C18A N17C . . 107.5(8) ?
C19A C18A C28A . . 128.4(4) ?
N17A C18A C28A . . 124.6(5) ?
N17C C18A C28A . . 122.6(9) ?
C18A C19A C15A . . 108.9(4) ?
C18A C19A C20A . . 143.7(4) ?
C15A C19A C20A . . 107.4(4) ?
O27A C20A N21A . . 121.5(4) ?
O27A C20A C19A . . 134.2(4) ?
N21A C20A C19A . . 104.3(4) ?
C14A N21A C20A . . 111.4(4) ?
C14A N21A H1NA . . 121.(3) ?
C20A N21A H1NA . . 128.(3) ?
C18A N17A C16A . . 110.3(5) ?
C18A N17A C23A . . 131.1(8) ?
C16A N17A C23A . . 118.3(7) ?
N17A C23A C24A . . 115.3(7) ?
N17A C23A H23A . . 108.5 ?
C24A C23A H23A . . 108.5 ?
N17A C23A H23B . . 108.5 ?
C24A C23A H23B . . 108.5 ?
H23A C23A H23B . . 107.5 ?
C23A C24A C25A . . 114.8(7) ?
C23A C24A H24A . . 108.6 ?
C25A C24A H24A . . 108.6 ?
C23A C24A H24B . . 108.6 ?
C25A C24A H24B . . 108.6 ?
H24A C24A H24B . . 107.5 ?
C26A C25A C24A . . 115.8(11) ?
C26A C25A H25A . . 108.3 ?
C24A C25A H25A . . 108.3 ?
C26A C25A H25B . . 108.3 ?
C24A C25A H25B . . 108.3 ?
H25A C25A H25B . . 107.4 ?
C25A C26A H26A . . 109.5 ?
C25A C26A H26B . . 109.5 ?
H26A C26A H26B . . 109.5 ?
C25A C26A H26C . . 109.5 ?
H26A C26A H26C . . 109.5 ?
H26B C26A H26C . . 109.5 ?
C18A N17C C23C . . 132.3(18) ?
C18A N17C C16A . . 106.7(10) ?
C23C N17C C16A . . 120.7(17) ?
N17C C23C C24C . . 113.5(15) ?
N17C C23C H23C . . 108.9 ?
C24C C23C H23C . . 108.9 ?
N17C C23C H23D . . 108.9 ?
C24C C23C H23D . . 108.9 ?
H23C C23C H23D . . 107.7 ?
C23C C24C C25C . . 106.2(15) ?
C23C C24C H24C . . 110.5 ?
C25C C24C H24C . . 110.5 ?
C23C C24C H24D . . 110.5 ?
C25C C24C H24D . . 110.5 ?
H24C C24C H24D . . 108.7 ?
C26C C25C C24C . . 106.5(18) ?
C26C C25C H25C . . 110.4 ?
C24C C25C H25C . . 110.4 ?
C26C C25C H25D . . 110.4 ?
C24C C25C H25D . . 110.4 ?
H25C C25C H25D . . 108.6 ?
C25C C26C H26D . . 109.5 ?
C25C C26C H26E . . 109.5 ?
H26D C26C H26E . . 109.5 ?
C25C C26C H26F . . 109.5 ?
H26D C26C H26F . . 109.5 ?
H26E C26C H26F . . 109.5 ?
C29A C28A C33A . . 116.0(4) ?
C29A C28A C18A . . 126.3(4) ?
C33A C28A C18A . . 117.7(4) ?
C30A C29A C28A . . 121.4(4) ?
C30A C29A H29A . . 119.3 ?
C28A C29A H29A . . 119.3 ?
C31A C30A C29A . . 121.8(5) ?
C31A C30A H30A . . 119.1 ?
C29A C30A H30A . . 119.1 ?
O34A C31A C30A . . 116.6(4) ?
O34A C31A C32A . . 125.0(4) ?
C30A C31A C32A . . 118.4(4) ?
C33A C32A C31A . . 120.5(5) ?
C33A C32A H32A . . 119.8 ?
C31A C32A H32A . . 119.8 ?
C32A C33A C28A . . 121.9(5) ?
C32A C33A H33A . . 119.0 ?
C28A C33A H33A . . 119.0 ?
C31A O34A C35A . . 117.8(4) ?
O34A C35A H35A . . 109.5 ?
O34A C35A H35B . . 109.5 ?
H35A C35A H35B . . 109.5 ?
O34A C35A H35C . . 109.5 ?
H35A C35A H35C . . 109.5 ?
H35B C35A H35C . . 109.5 ?
C2B C1B C14B . . 122.1(4) ?
C2B C1B C13B . . 117.9(4) ?
C14B C1B C13B . . 120.0(4) ?
C1B C2B C3B . . 122.5(5) ?
C1B C2B H2B . . 118.7 ?
C3B C2B H2B . . 118.7 ?
C4B C3B C8B . . 118.4(4) ?
C4B C3B C2B . . 121.6(5) ?
C8B C3B C2B . . 120.1(4) ?
C5B C4B C3B . . 120.1(5) ?
C5B C4B H4B . . 119.9 ?
C3B C4B H4B . . 119.9 ?
C4B C5B C6B . . 119.9(5) ?
C4B C5B H5B . . 120.1 ?
C6B C5B H5B . . 120.1 ?
C7B C6B C5B . . 121.9(5) ?
C7B C6B H6B . . 119.1 ?
C5B C6B H6B . . 119.1 ?
C6B C7B C8B . . 119.1(5) ?
C6B C7B H7B . . 120.4 ?
C8B C7B H7B . . 120.4 ?
C7B C8B N9B . . 122.4(5) ?
C7B C8B C3B . . 120.6(5) ?
N9B C8B C3B . . 117.0(4) ?
C10B N9B C13B . . 106.9(4) ?
C10B N9B C8B . . 130.1(4) ?
C13B N9B C8B . . 122.9(4) ?
C11B C10B N9B . . 105.2(5) ?
C11B C10B H10B . . 127.4 ?
N9B C10B H10B . . 127.4 ?
C10B C11B N12B . . 112.3(5) ?
C10B C11B H11B . . 123.8 ?
N12B C11B H11B . . 123.8 ?
C13B N12B C11B . . 104.6(4) ?
N12B C13B N9B . . 110.9(4) ?
N12B C13B C1B . . 129.7(4) ?
N9B C13B C1B . . 119.4(4) ?
N21B C14B C15B . . 107.2(4) ?
N21B C14B C1B . . 122.3(4) ?
C15B C14B C1B . . 130.4(4) ?
C14B C15B C19B . . 108.9(4) ?
C14B C15B C16B . . 142.8(4) ?
C19B C15B C16B . . 108.3(4) ?
O22B C16B N17B . . 122.7(4) ?
O22B C16B C15B . . 132.7(5) ?
N17B C16B C15B . . 104.5(4) ?
C18B N17B C16B . . 111.8(4) ?
C18B N17B C23D . . 130.6(4) ?
C16B N17B C23D . . 117.2(4) ?
C18B N17B C23B . . 130.6(4) ?
C16B N17B C23B . . 117.2(4) ?
C19B C18B N17B . . 106.0(4) ?
C19B C18B C28B . . 128.9(4) ?
N17B C18B C28B . . 125.1(4) ?
C18B C19B C15B . . 109.3(4) ?
C18B C19B C20B . . 142.5(4) ?
C15B C19B C20B . . 108.2(4) ?
O27B C20B N21B . . 121.9(4) ?
O27B C20B C19B . . 135.1(5) ?
N21B C20B C19B . . 102.9(4) ?
C14B N21B C20B . . 112.7(4) ?
C14B N21B H1NB . . 119.(3) ?
C20B N21B H1NB . . 128.(3) ?
N17B C23B C24B . . 112.6(6) ?
N17B C23B H23E . . 109.1 ?
C24B C23B H23E . . 109.1 ?
N17B C23B H23F . . 109.1 ?
C24B C23B H23F . . 109.1 ?
H23E C23B H23F . . 107.8 ?
C23B C24B C25B . . 112.9(8) ?
C23B C24B H24E . . 109.0 ?
C25B C24B H24E . . 109.0 ?
C23B C24B H24F . . 109.0 ?
C25B C24B H24F . . 109.0 ?
H24E C24B H24F . . 107.8 ?
C26B C25B C24B . . 115.3(8) ?
C26B C25B H25E . . 108.5 ?
C24B C25B H25E . . 108.5 ?
C26B C25B H25F . . 108.5 ?
C24B C25B H25F . . 108.5 ?
H25E C25B H25F . . 107.5 ?
C25B C26B H26G . . 109.5 ?
C25B C26B H26H . . 109.5 ?
H26G C26B H26H . . 109.5 ?
C25B C26B H26I . . 109.5 ?
H26G C26B H26I . . 109.5 ?
H26H C26B H26I . . 109.5 ?
N17B C23D C24D . . 114.8(16) ?
N17B C23D H23G . . 108.6 ?
C24D C23D H23G . . 108.6 ?
N17B C23D H23H . . 108.6 ?
C24D C23D H23H . . 108.6 ?
H23G C23D H23H . . 107.5 ?
C23D C24D C25D . . 109.(2) ?
C23D C24D H24G . . 109.9 ?
C25D C24D H24G . . 109.9 ?
C23D C24D H24H . . 109.9 ?
C25D C24D H24H . . 109.9 ?
H24G C24D H24H . . 108.3 ?
C26D C25D C24D . . 117.(2) ?
C26D C25D H25G . . 108.0 ?
C24D C25D H25G . . 108.0 ?
C26D C25D H25H . . 108.0 ?
C24D C25D H25H . . 108.0 ?
H25G C25D H25H . . 107.3 ?
C25D C26D H26J . . 109.5 ?
C25D C26D H26K . . 109.5 ?
H26J C26D H26K . . 109.5 ?
C25D C26D H26L . . 109.5 ?
H26J C26D H26L . . 109.5 ?
H26K C26D H26L . . 109.5 ?
C29B C28B C33B . . 117.0(4) ?
C29B C28B C18B . . 125.3(4) ?
C33B C28B C18B . . 117.6(4) ?
C30B C29B C28B . . 121.2(4) ?
C30B C29B H29B . . 119.4 ?
C28B C29B H29B . . 119.4 ?
C31B C30B C29B . . 120.4(5) ?
C31B C30B H30B . . 119.8 ?
C29B C30B H30B . . 119.8 ?
O34B C31B C32B . . 124.2(4) ?
O34B C31B C30B . . 116.0(5) ?
C32B C31B C30B . . 119.7(4) ?
C31B C32B C33B . . 119.6(5) ?
C31B C32B H32B . . 120.2 ?
C33B C32B H32B . . 120.2 ?
C32B C33B C28B . . 121.9(5) ?
C32B C33B H33B . . 119.1 ?
C28B C33B H33B . . 119.1 ?
C31B O34B C35B . . 118.7(4) ?
O34B C35B H35D . . 109.5 ?
O34B C35B H35E . . 109.5 ?
H35D C35B H35E . . 109.5 ?
O34B C35B H35F . . 109.5 ?
H35D C35B H35F . . 109.5 ?
H35E C35B H35F . . 109.5 ?

loop_
_geom_bond_atom_site_label_1
_geom_bond_atom_site_label_2
_geom_bond_site_symmetry_2
_geom_bond_distance
_geom_bond_publ_flag
C1A C2A . 1.361(6) ?
C1A C13A . 1.432(7) ?
C1A C14A . 1.443(6) ?
C2A C3A . 1.430(7) ?
C2A H2A . 0.95 ?
C3A C8A . 1.385(7) ?
C3A C4A . 1.405(6) ?
C4A C5A . 1.371(7) ?
C4A H4A . 0.95 ?
C5A C6A . 1.367(8) ?
C5A H5A . 0.95 ?
C6A C7A . 1.379(7) ?
C6A H6A . 0.95 ?
C7A C8A . 1.410(7) ?
C7A H7A . 0.95 ?
C8A N9A . 1.400(6) ?
N9A C10A . 1.375(7) ?
N9A C13A . 1.393(6) ?
C10A C11A . 1.366(7) ?
C10A H10A . 0.95 ?
C11A N12A . 1.376(7) ?
C11A H11A . 0.95 ?
N12A C13A . 1.332(6) ?
C14A C15A . 1.367(6) ?
C14A N21A . 1.391(5) ?
C15A C19A . 1.423(6) ?
C15A C16A . 1.439(7) ?
C16A O22A . 1.228(5) ?
C16A N17A . 1.425(10) ?
C16A N17C . 1.47(2) ?
C18A C19A . 1.386(7) ?
C18A N17A . 1.415(9) ?
C18A N17C . 1.44(2) ?
C18A C28A . 1.453(6) ?
C19A C20A . 1.448(6) ?
C20A O27A . 1.230(5) ?
C20A N21A . 1.409(6) ?
N21A H1NA . 1.00(4) ?
N17A C23A . 1.428(9) ?
C23A C24A . 1.491(10) ?
C23A H23A . 0.99 ?
C23A H23B . 0.99 ?
C24A C25A . 1.533(11) ?
C24A H24A . 0.99 ?
C24A H24B . 0.99 ?
C25A C26A . 1.456(13) ?
C25A H25A . 0.99 ?
C25A H25B . 0.99 ?
C26A H26A . 0.98 ?
C26A H26B . 0.98 ?
C26A H26C . 0.98 ?
N17C C23C . 1.447(16) ?
C23C C24C . 1.533(16) ?
C23C H23C . 0.99 ?
C23C H23D . 0.99 ?
C24C C25C . 1.569(19) ?
C24C H24C . 0.99 ?
C24C H24D . 0.99 ?
C25C C26C . 1.456(19) ?
C25C H25C . 0.99 ?
C25C H25D . 0.99 ?
C26C H26D . 0.98 ?
C26C H26E . 0.98 ?
C26C H26F . 0.98 ?
C28A C29A . 1.393(7) ?
C28A C33A . 1.416(6) ?
C29A C30A . 1.376(7) ?
C29A H29A . 0.95 ?
C30A C31A . 1.372(6) ?
C30A H30A . 0.95 ?
C31A O34A . 1.361(5) ?
C31A C32A . 1.383(7) ?
C32A C33A . 1.374(7) ?
C32A H32A . 0.95 ?
C33A H33A . 0.95 ?
O34A C35A . 1.431(5) ?
C35A H35A . 0.98 ?
C35A H35B . 0.98 ?
C35A H35C . 0.98 ?
C1B C2B . 1.369(6) ?
C1B C14B . 1.439(6) ?
C1B C13B . 1.440(7) ?
C2B C3B . 1.415(7) ?
C2B H2B . 0.95 ?
C3B C4B . 1.412(6) ?
C3B C8B . 1.413(7) ?
C4B C5B . 1.380(7) ?
C4B H4B . 0.95 ?
C5B C6B . 1.380(8) ?
C5B H5B . 0.95 ?
C6B C7B . 1.371(7) ?
C6B H6B . 0.95 ?
C7B C8B . 1.390(7) ?
C7B H7B . 0.95 ?
C8B N9B . 1.407(6) ?
N9B C10B . 1.377(6) ?
N9B C13B . 1.388(6) ?
C10B C11B . 1.361(7) ?
C10B H10B . 0.95 ?
C11B N12B . 1.368(7) ?
C11B H11B . 0.95 ?
N12B C13B . 1.333(6) ?
C14B N21B . 1.377(5) ?
C14B C15B . 1.387(7) ?
C15B C19B . 1.417(6) ?
C15B C16B . 1.441(7) ?
C16B O22B . 1.226(5) ?
C16B N17B . 1.412(6) ?
N17B C18B . 1.405(5) ?
N17B C23D . 1.449(6) ?
N17B C23B . 1.449(6) ?
C18B C19B . 1.399(7) ?
C18B C28B . 1.451(6) ?
C19B C20B . 1.464(7) ?
C20B O27B . 1.221(5) ?
C20B N21B . 1.417(6) ?
N21B H1NB . 1.00(4) ?
C23B C24B . 1.494(9) ?
C23B H23E . 0.99 ?
C23B H23F . 0.99 ?
C24B C25B . 1.513(10) ?
C24B H24E . 0.99 ?
C24B H24F . 0.99 ?
C25B C26B . 1.440(11) ?
C25B H25E . 0.99 ?
C25B H25F . 0.99 ?
C26B H26G . 0.98 ?
C26B H26H . 0.98 ?
C26B H26I . 0.98 ?
C23D C24D . 1.488(18) ?
C23D H23G . 0.99 ?
C23D H23H . 0.99 ?
C24D C25D . 1.513(19) ?
C24D H24G . 0.99 ?
C24D H24H . 0.99 ?
C25D C26D . 1.41(2) ?
C25D H25G . 0.99 ?
C25D H25H . 0.99 ?
C26D H26J . 0.98 ?
C26D H26K . 0.98 ?
C26D H26L . 0.98 ?
C28B C29B . 1.387(7) ?
C28B C33B . 1.400(6) ?
C29B C30B . 1.383(7) ?
C29B H29B . 0.95 ?
C30B C31B . 1.381(7) ?
C30B H30B . 0.95 ?
C31B O34B . 1.367(6) ?
C31B C32B . 1.376(7) ?
C32B C33B . 1.383(7) ?
C32B H32B . 0.95 ?
C33B H33B . 0.95 ?
O34B C35B . 1.429(6) ?
C35B H35D . 0.98 ?
C35B H35E . 0.98 ?
C35B H35F . 0.98 ?

loop_
_geom_hbond_atom_site_label_D
_geom_hbond_atom_site_label_H
_geom_hbond_atom_site_label_A
_geom_hbond_site_symmetry_A
_geom_hbond_distance_DH
_geom_hbond_distance_HA
_geom_hbond_distance_DA
_geom_hbond_angle_DHA
_geom_hbond_publ_flag
N21A H1NA N12A . 1.00(4) 1.99(5) 2.739(6) 130.(5) ?
N21B H1NB N12B . 1.00(4) 2.01(4) 2.776(6) 132.(3) ?

loop_
_geom_torsion_atom_site_label_1
_geom_torsion_atom_site_label_2
_geom_torsion_atom_site_label_3
_geom_torsion_atom_site_label_4
_geom_torsion_site_symmetry_1
_geom_torsion_site_symmetry_2
_geom_torsion_site_symmetry_3
_geom_torsion_site_symmetry_4
_geom_torsion
_geom_torsion_publ_flag
C13A C1A C2A C3A . . . . 0.2(7) ?
C14A C1A C2A C3A . . . . -179.8(4) ?
C1A C2A C3A C8A . . . . 1.0(7) ?
C1A C2A C3A C4A . . . . -178.7(5) ?
C8A C3A C4A C5A . . . . 1.8(8) ?
C2A C3A C4A C5A . . . . -178.5(5) ?
C3A C4A C5A C6A . . . . -0.3(8) ?
C4A C5A C6A C7A . . . . 0.1(9) ?
C5A C6A C7A C8A . . . . -1.4(9) ?
C4A C3A C8A N9A . . . . 179.5(4) ?
C2A C3A C8A N9A . . . . -0.2(7) ?
C4A C3A C8A C7A . . . . -3.1(8) ?
C2A C3A C8A C7A . . . . 177.2(5) ?
C6A C7A C8A C3A . . . . 3.0(8) ?
C6A C7A C8A N9A . . . . -179.7(5) ?
C3A C8A N9A C10A . . . . -179.4(5) ?
C7A C8A N9A C10A . . . . 3.2(9) ?
C3A C8A N9A C13A . . . . -1.8(7) ?
C7A C8A N9A C13A . . . . -179.2(5) ?
C13A N9A C10A C11A . . . . 0.9(6) ?
C8A N9A C10A C11A . . . . 178.8(5) ?
N9A C10A C11A N12A . . . . -0.7(7) ?
C10A C11A N12A C13A . . . . 0.2(7) ?
C11A N12A C13A N9A . . . . 0.4(6) ?
C11A N12A C13A C1A . . . . 178.1(5) ?
C10A N9A C13A N12A . . . . -0.8(6) ?
C8A N9A C13A N12A . . . . -178.9(4) ?
C10A N9A C13A C1A . . . . -178.8(5) ?
C8A N9A C13A C1A . . . . 3.1(7) ?
C2A C1A C13A N12A . . . . -179.7(5) ?
C14A C1A C13A N12A . . . . 0.3(8) ?
C2A C1A C13A N9A . . . . -2.2(7) ?
C14A C1A C13A N9A . . . . 177.8(4) ?
C2A C1A C14A C15A . . . . 0.9(8) ?
C13A C1A C14A C15A . . . . -179.2(5) ?
C2A C1A C14A N21A . . . . -180.0(4) ?
C13A C1A C14A N21A . . . . 0.0(6) ?
N21A C14A C15A C19A . . . . -0.1(5) ?
C1A C14A C15A C19A . . . . 179.2(4) ?
N21A C14A C15A C16A . . . . 177.4(6) ?
C1A C14A C15A C16A . . . . -3.4(10) ?
C14A C15A C16A O22A . . . . 0.4(11) ?
C19A C15A C16A O22A . . . . 177.9(6) ?
C14A C15A C16A N17A . . . . 175.3(7) ?
C19A C15A C16A N17A . . . . -7.2(6) ?
C14A C15A C16A N17C . . . . -167.5(10) ?
C19A C15A C16A N17C . . . . 10.0(9) ?
N17A C18A C19A C15A . . . . 4.8(6) ?
N17C C18A C19A C15A . . . . -12.9(10) ?
C28A C18A C19A C15A . . . . -179.0(4) ?
N17A C18A C19A C20A . . . . -176.4(7) ?
N17C C18A C19A C20A . . . . 165.9(10) ?
C28A C18A C19A C20A . . . . -0.2(10) ?
C14A C15A C19A C18A . . . . 180.0(4) ?
C16A C15A C19A C18A . . . . 1.6(5) ?
C14A C15A C19A C20A . . . . 0.7(5) ?
C16A C15A C19A C20A . . . . -177.6(4) ?
C18A C19A C20A O27A . . . . -1.3(11) ?
C15A C19A C20A O27A . . . . 177.5(5) ?
C18A C19A C20A N21A . . . . -179.8(6) ?
C15A C19A C20A N21A . . . . -1.0(5) ?
C15A C14A N21A C20A . . . . -0.6(5) ?
C1A C14A N21A C20A . . . . -180.0(4) ?
O27A C20A N21A C14A . . . . -177.8(4) ?
C19A C20A N21A C14A . . . . 1.0(5) ?
C19A C18A N17A C16A . . . . -9.7(8) ?
C28A C18A N17A C16A . . . . 174.0(5) ?
C19A C18A N17A C23A . . . . 164.8(8) ?
C28A C18A N17A C23A . . . . -11.6(12) ?
O22A C16A N17A C18A . . . . -174.0(5) ?
C15A C16A N17A C18A . . . . 10.4(7) ?
O22A C16A N17A C23A . . . . 10.7(11) ?
C15A C16A N17A C23A . . . . -164.9(7) ?
C18A N17A C23A C24A . . . . 105.2(10) ?
C16A N17A C23A C24A . . . . -80.7(9) ?
N17A C23A C24A C25A . . . . 160.8(8) ?
C23A C24A C25A C26A . . . . 50.9(14) ?
C19A C18A N17C C23C . . . . -166.9(18) ?
C28A C18A N17C C23C . . . . 0.(2) ?
C19A C18A N17C C16A . . . . 19.0(14) ?
C28A C18A N17C C16A . . . . -173.9(7) ?
O22A C16A N17C C18A . . . . 172.7(7) ?
C15A C16A N17C C18A . . . . -17.5(13) ?
O22A C16A N17C C23C . . . . -2.(2) ?
C15A C16A N17C C23C . . . . 167.5(14) ?
C18A N17C C23C C24C . . . . -92.(2) ?
C16A N17C C23C C24C . . . . 82.(2) ?
N17C C23C C24C C25C . . . . -179.5(18) ?
C23C C24C C25C C26C . . . . 141.(3) ?
C19A C18A C28A C29A . . . . 173.2(5) ?
N17A C18A C28A C29A . . . . -11.2(8) ?
N17C C18A C28A C29A . . . . 9.0(12) ?
C19A C18A C28A C33A . . . . -9.4(7) ?
N17A C18A C28A C33A . . . . 166.2(6) ?
N17C C18A C28A C33A . . . . -173.6(10) ?
C33A C28A C29A C30A . . . . 2.4(7) ?
C18A C28A C29A C30A . . . . 179.9(5) ?
C28A C29A C30A C31A . . . . -2.2(8) ?
C29A C30A C31A O34A . . . . -179.6(4) ?
C29A C30A C31A C32A . . . . 1.2(8) ?
O34A C31A C32A C33A . . . . -179.7(5) ?
C30A C31A C32A C33A . . . . -0.6(8) ?
C31A C32A C33A C28A . . . . 1.0(9) ?
C29A C28A C33A C32A . . . . -1.9(8) ?
C18A C28A C33A C32A . . . . -179.6(5) ?
C30A C31A O34A C35A . . . . -173.4(4) ?
C32A C31A O34A C35A . . . . 5.7(7) ?
C14B C1B C2B C3B . . . . 178.2(4) ?
C13B C1B C2B C3B . . . . -1.3(7) ?
C1B C2B C3B C4B . . . . 177.8(5) ?
C1B C2B C3B C8B . . . . -2.9(7) ?
C8B C3B C4B C5B . . . . -0.9(8) ?
C2B C3B C4B C5B . . . . 178.5(5) ?
C3B C4B C5B C6B . . . . 0.1(8) ?
C4B C5B C6B C7B . . . . 0.0(9) ?
C5B C6B C7B C8B . . . . 0.7(8) ?
C6B C7B C8B N9B . . . . 176.5(5) ?
C6B C7B C8B C3B . . . . -1.5(8) ?
C4B C3B C8B C7B . . . . 1.6(7) ?
C2B C3B C8B C7B . . . . -177.9(5) ?
C4B C3B C8B N9B . . . . -176.5(4) ?
C2B C3B C8B N9B . . . . 4.0(7) ?
C7B C8B N9B C10B . . . . -1.5(8) ?
C3B C8B N9B C10B . . . . 176.5(5) ?
C7B C8B N9B C13B . . . . -179.3(5) ?
C3B C8B N9B C13B . . . . -1.2(7) ?
C13B N9B C10B C11B . . . . 0.0(5) ?
C8B N9B C10B C11B . . . . -178.0(5) ?
N9B C10B C11B N12B . . . . -0.3(6) ?
C10B C11B N12B C13B . . . . 0.5(6) ?
C11B N12B C13B N9B . . . . -0.4(5) ?
C11B N12B C13B C1B . . . . -179.0(5) ?
C10B N9B C13B N12B . . . . 0.3(5) ?
C8B N9B C13B N12B . . . . 178.5(4) ?
C10B N9B C13B C1B . . . . 179.0(4) ?
C8B N9B C13B C1B . . . . -2.8(7) ?
C2B C1B C13B N12B . . . . -177.5(5) ?
C14B C1B C13B N12B . . . . 3.0(8) ?
C2B C1B C13B N9B . . . . 4.0(7) ?
C14B C1B C13B N9B . . . . -175.4(4) ?
C2B C1B C14B N21B . . . . 176.2(4) ?
C13B C1B C14B N21B . . . . -4.3(7) ?
C2B C1B C14B C15B . . . . -4.5(8) ?
C13B C1B C14B C15B . . . . 175.0(5) ?
N21B C14B C15B C19B . . . . 0.4(5) ?
C1B C14B C15B C19B . . . . -178.9(5) ?
N21B C14B C15B C16B . . . . -177.1(6) ?
C1B C14B C15B C16B . . . . 3.6(11) ?
C14B C15B C16B O22B . . . . 1.2(11) ?
C19B C15B C16B O22B . . . . -176.3(5) ?
C14B C15B C16B N17B . . . . 179.3(6) ?
C19B C15B C16B N17B . . . . 1.8(5) ?
O22B C16B N17B C18B . . . . 176.9(4) ?
C15B C16B N17B C18B . . . . -1.5(5) ?
O22B C16B N17B C23D . . . . 3.3(7) ?
C15B C16B N17B C23D . . . . -175.1(4) ?
O22B C16B N17B C23B . . . . 3.3(7) ?
C15B C16B N17B C23B . . . . -175.1(4) ?
C16B N17B C18B C19B . . . . 0.5(5) ?
C23D N17B C18B C19B . . . . 173.0(5) ?
C23B N17B C18B C19B . . . . 173.0(5) ?
C16B N17B C18B C28B . . . . -177.6(4) ?
C23D N17B C18B C28B . . . . -5.1(7) ?
C23B N17B C18B C28B . . . . -5.1(7) ?
N17B C18B C19B C15B . . . . 0.7(5) ?
C28B C18B C19B C15B . . . . 178.7(4) ?
N17B C18B C19B C20B . . . . -178.1(6) ?
C28B C18B C19B C20B . . . . -0.1(10) ?
C14B C15B C19B C18B . . . . 180.0(4) ?
C16B C15B C19B C18B . . . . -1.6(5) ?
C14B C15B C19B C20B . . . . -0.8(5) ?
C16B C15B C19B C20B . . . . 177.6(4) ?
C18B C19B C20B O27B . . . . 1.7(11) ?
C15B C19B C20B O27B . . . . -177.0(5) ?
C18B C19B C20B N21B . . . . 179.6(6) ?
C15B C19B C20B N21B . . . . 0.8(5) ?
C15B C14B N21B C20B . . . . 0.1(5) ?
C1B C14B N21B C20B . . . . 179.6(4) ?
O27B C20B N21B C14B . . . . 177.6(4) ?
C19B C20B N21B C14B . . . . -0.6(5) ?
C18B N17B C23B C24B . . . . 99.4(12) ?
C16B N17B C23B C24B . . . . -88.4(12) ?
N17B C23B C24B C25B . . . . 177.1(12) ?
C23B C24B C25B C26B . . . . -176.9(13) ?
C18B N17B C23D C24D . . . . 106.(4) ?
C16B N17B C23D C24D . . . . -82.(4) ?
N17B C23D C24D C25D . . . . 165.(4) ?
C23D C24D C25D C26D . . . . -166.(4) ?
C19B C18B C28B C29B . . . . 160.7(5) ?
N17B C18B C28B C29B . . . . -21.7(7) ?
C19B C18B C28B C33B . . . . -16.1(7) ?
N17B C18B C28B C33B . . . . 161.5(4) ?
C33B C28B C29B C30B . . . . -4.4(7) ?
C18B C28B C29B C30B . . . . 178.8(4) ?
C28B C29B C30B C31B . . . . 2.7(8) ?
C29B C30B C31B O34B . . . . -179.0(4) ?
C29B C30B C31B C32B . . . . -0.5(8) ?
O34B C31B C32B C33B . . . . 178.6(4) ?
C30B C31B C32B C33B . . . . 0.3(8) ?
C31B C32B C33B C28B . . . . -2.1(8) ?
C29B C28B C33B C32B . . . . 4.1(7) ?
C18B C28B C33B C32B . . . . -178.8(4) ?
C32B C31B O34B C35B . . . . 5.6(7) ?
C30B C31B O34B C35B . . . . -176.0(4) ?
